data_1575826
loop_
_publ_author_name
'Zhan, Shuming'
'Wang, Chengyu'
'Duan, Longhui'
'Gu, Zhenhua'

_publ_section_title
;
 Chiral benzo[2.2.1] &#x3b1;-hydroxyketones from a
 dirhodium(ii)/bisphosphine-catalyzed desymmetrization addition reaction.
;
_journal_issue 41
_journal_name_full 'Chemical science'
_journal_page_first 19397
_journal_page_last 19402
_journal_paper_doi 10.1039/d5sc03779d
_journal_volume 16
_journal_year 2025
_chemical_absolute_configuration ad
_chemical_formula_moiety 'C21 H16 O2'
_chemical_formula_sum 'C21 H16 O2'
_chemical_formula_weight 300.34
_space_group_crystal_system monoclinic
_space_group_IT_number 4
_space_group_name_Hall 'P 2yb'
_space_group_name_H-M_alt 'P 1 21 1'
_atom_sites_solution_hydrogens geom
_atom_sites_solution_primary direct
_audit_creation_date 2024-11-09
_audit_creation_method
;
Olex2 1.5-beta
(compiled 2022.04.07 svn.rca3783a0 for OlexSys, GUI svn.r6439)
;
_audit_update_record
;
2025-05-21 deposited with the CCDC.	2025-09-17 downloaded from the CCDC.
;
_cell_angle_alpha 90
_cell_angle_beta 105.7256(13)
_cell_angle_gamma 90
_cell_formula_units_Z 2
_cell_length_a 10.13513(12)
_cell_length_b 6.32967(9)
_cell_length_c 12.14214(15)
_cell_measurement_reflns_used 7666
_cell_measurement_temperature 150.00(10)
_cell_measurement_theta_max 72.6090
_cell_measurement_theta_min 5.0360
_cell_volume 749.788(17)
_computing_cell_refinement 'CrysAlisPro 1.171.43.121a (Rigaku OD, 2024)'
_computing_data_collection 'CrysAlisPro system (CCD 43.121a 64-bit (release 24-04-2024))'
_computing_data_reduction 'CrysAlisPro 1.171.43.121a (Rigaku OD, 2024)'
_computing_molecular_graphics 'Olex2 1.5-beta (Dolomanov et al., 2009)'
_computing_publication_material 'Olex2 1.5-beta (Dolomanov et al., 2009)'
_computing_structure_refinement 'SHELXL 2018/3 (Sheldrick, 2015)'
_computing_structure_solution 'SHELXS  (Sheldrick, 2008)'
_diffrn_ambient_environment N~2~
_diffrn_ambient_temperature 150.00(10)
_diffrn_detector 'Hybrid Pixel Array Detector'
_diffrn_detector_area_resol_mean 10.0000
_diffrn_detector_type 'HyPix-Arc 150'
_diffrn_measured_fraction_theta_full 0.979
_diffrn_measured_fraction_theta_max 0.962
_diffrn_measurement_details
;
List of Runs (angles in degrees, time in seconds):

  # Type    Start    End  Width  t~exp~   \w     \q     \k     \f   Frames
#--------------------------------------------------------------------------
  1  \w     55.00  88.00   0.50    0.05    --   62.21  15.00 120.00   66
  2  \w     74.00 115.00   0.50    0.05    --   75.66  18.00 104.59   82
  3  \w     85.00 110.00   0.50    0.05    --   68.27  24.00  65.95   50
  4  \w     61.00 102.00   0.50    0.05    --   62.21  15.00  60.00   82
  5  \w     55.00  99.00   0.50    0.05    --   62.21  15.00 -60.00   88
  6  \w     61.00 102.00   0.50    0.05    --   62.21  15.00  17.00   82
  7  \w     62.00 101.00   0.50    0.05    --   62.21  15.00 -30.00   78
  8  \w     69.00 109.00   0.50    0.05    --   71.27  15.00  17.00   80
  9  \w     64.00 105.00   0.50    0.05    --   71.27  15.00-120.00   82
 10  \w     68.00  98.00   0.50    0.05    --   68.27  18.00-155.38   60
 11  \w     89.00 115.00   0.50    0.05    --   75.66  20.00-169.93   52
 12  \w     57.00 103.00   0.50    0.05    --   62.21  15.00-180.00   92
 13  \w     75.00 108.00   0.50    0.05    --   74.33  15.00 -90.00   66
 14  \w     71.00 108.00   0.50    0.05    --   74.33  15.00 -30.00   74
 15  \w     67.00  92.00   0.50    0.05    --   74.33  15.00  17.00   50
 16  \w     60.00  86.00   0.50    0.05    --   62.21  15.00 150.00   52
 17  \w     76.00 102.00   0.50    0.05    --   74.33  15.00 150.00   52
 18  \w     67.00 110.00   0.50    0.05    --   71.27  15.00 120.00   86
 19  \w     68.00 104.00   0.50    0.05    --   74.33  15.00  60.00   72
 20  \w     16.00  41.00   0.50    0.05    --    2.00  22.00-172.16   50
 21  \w     43.00  68.00   0.50    0.05    --   30.00  21.00-165.93   50
 22  \w     32.00  58.00   0.50    0.05    --   18.00  22.00-120.97   52
 23  \w     57.00  86.00   0.50    0.05    --   46.00  19.00-170.94   58
 24  \w     52.00  77.00   0.50    0.05    --   38.00  22.00  28.56   50
 25  \w     36.00  64.00   0.50    0.05    --   22.00  21.00 154.97   56
 26  \w     21.00  46.00   0.50    0.05    --    6.00  22.00 175.85   50
 27  \w     21.00  47.00   0.50    0.05    --   22.00-139.00 -48.27   52
 28  \w     25.00  50.00   0.50    0.05    --   62.21-125.00-120.00   50
 29  \w     25.00  78.00   0.50    0.05    --   62.21-125.00-150.00  106
 30  \w     27.00  58.00   0.50    0.05    --   62.21-125.00-180.00   62
 31  \w     26.00  52.00   0.50    0.05    --   62.21-125.00 -30.00   52
 32  \w     29.00  60.00   0.50    0.05    --   62.21-125.00 -90.00   62
 33  \w     25.00  50.00   0.50    0.05    --   62.21-125.00  60.00   50
 34  \w     39.00  68.00   0.50    0.05    --   71.27-125.00  90.00   58
 35  \w     45.00  77.00   0.50    0.05    --   62.21-125.00 120.00   64
 36  \w     64.00  90.00   0.50    0.05    --   74.33-125.00 120.00   52
 37  \w     42.00  77.00   0.50    0.05    --   62.21-125.00 150.00   70
 38  \w     54.00  83.00   0.50    0.05    --   71.27-125.00 120.00   58
 39  \w     42.00  77.00   0.50    0.05    --   74.33-125.00  30.00   70
 40  \w     55.00  90.00   0.50    0.05    --   74.33-125.00 150.00   70
 41  \w     48.00  75.00   0.50    0.05    --   74.33-125.00 -30.00   54
 42  \w     40.00  66.00   0.50    0.05    --   74.33-125.00   0.00   52
 43  \w     38.00  73.00   0.50    0.05    --   74.33-125.00 -90.00   70
 44  \w     41.00  71.00   0.50    0.05    --   74.33-125.00 -60.00   60
 45  \w     39.00  85.00   0.50    0.05    --   71.27-125.00-120.00   92
 46  \w     48.00  90.00   0.50    0.05    --   74.33-125.00-150.00   84
 47  \w     56.00  89.00   0.50    0.05    --   74.33-125.00-180.00   66
;
_diffrn_measurement_device 'four-circle diffractometer'
_diffrn_measurement_device_type 'ROD, Synergy Custom system, HyPix-Arc 150'
_diffrn_measurement_method '\w scans'
_diffrn_orient_matrix_type 'CrysAlisPro convention (1999,Acta A55,543-557)'
_diffrn_orient_matrix_UB_11 0.0686459000
_diffrn_orient_matrix_UB_12 0.0178225000
_diffrn_orient_matrix_UB_13 -0.0983547000
_diffrn_orient_matrix_UB_21 0.1406457000
_diffrn_orient_matrix_UB_22 -0.0439103000
_diffrn_orient_matrix_UB_23 0.0847205000
_diffrn_orient_matrix_UB_31 -0.0207958000
_diffrn_orient_matrix_UB_32 -0.2387705000
_diffrn_orient_matrix_UB_33 -0.0228962000
_diffrn_radiation_monochromator mirror
_diffrn_radiation_probe x-ray
_diffrn_radiation_type 'Cu K\a'
_diffrn_radiation_wavelength 1.54184
_diffrn_reflns_av_R_equivalents 0.0340
_diffrn_reflns_av_unetI/netI 0.0146
_diffrn_reflns_Laue_measured_fraction_full 0.979
_diffrn_reflns_Laue_measured_fraction_max 0.962
_diffrn_reflns_limit_h_max 12
_diffrn_reflns_limit_h_min -12
_diffrn_reflns_limit_k_max 4
_diffrn_reflns_limit_k_min -7
_diffrn_reflns_limit_l_max 14
_diffrn_reflns_limit_l_min -14
_diffrn_reflns_number 9116
_diffrn_reflns_point_group_measured_fraction_full 0.842
_diffrn_reflns_point_group_measured_fraction_max 0.816
_diffrn_reflns_theta_full 67.684
_diffrn_reflns_theta_max 72.719
_diffrn_reflns_theta_min 5.057
_diffrn_source 'Rotating-anode X-ray tube'
_diffrn_source_type 'Rigaku (Cu) X-ray Source'
_exptl_absorpt_coefficient_mu 0.669
_exptl_absorpt_correction_T_max 1.00000
_exptl_absorpt_correction_T_min 0.76163
_exptl_absorpt_correction_type multi-scan
_exptl_absorpt_process_details
;
CrysAlisPro 1.171.43.121a (Rigaku Oxford Diffraction, 2024)
Empirical absorption correction using spherical harmonics,
implemented in SCALE3 ABSPACK scaling algorithm.
;
_exptl_crystal_colour 'clear light colourless'
_exptl_crystal_density_diffrn 1.330
_exptl_crystal_description block
_exptl_crystal_F_000 316
_exptl_crystal_size_max 0.12
_exptl_crystal_size_mid 0.1
_exptl_crystal_size_min 0.08
_refine_diff_density_max 0.222
_refine_diff_density_min -0.197
_refine_diff_density_rms 0.040
_refine_ls_abs_structure_details
;
 Flack x determined using 846 quotients [(I+)-(I-)]/[(I+)+(I-)]
 (Parsons, Flack and Wagner, Acta Cryst. B69 (2013) 249-259).
;
_refine_ls_abs_structure_Flack 0.07(8)
_refine_ls_extinction_method none
_refine_ls_goodness_of_fit_ref 1.050
_refine_ls_hydrogen_treatment constr
_refine_ls_matrix_type full
_refine_ls_number_parameters 209
_refine_ls_number_reflns 2420
_refine_ls_number_restraints 1
_refine_ls_restrained_S_all 1.050
_refine_ls_R_factor_all 0.0318
_refine_ls_R_factor_gt 0.0317
_refine_ls_shift/su_max 0.000
_refine_ls_shift/su_mean 0.000
_refine_ls_structure_factor_coef Fsqd
_refine_ls_weighting_details 'w=1/[\s^2^(Fo^2^)+(0.0638P)^2^+0.0920P] where P=(Fo^2^+2Fc^2^)/3'
_refine_ls_weighting_scheme calc
_refine_ls_wR_factor_gt 0.0864
_refine_ls_wR_factor_ref 0.0865
_reflns_Friedel_coverage 0.546
_reflns_Friedel_fraction_full 0.676
_reflns_Friedel_fraction_max 0.638
_reflns_number_gt 2402
_reflns_number_total 2420
_reflns_threshold_expression 'I > 2\s(I)'
_cod_data_source_file d5sc03779d2.cif
_cod_data_source_block 8_186
_cod_depositor_comments 'Adding full bibliography for 1575826--1575827.cif.'
_cod_database_code 1575826
_shelx_shelxl_version_number 2018/3
_shelx_space_group_comment
;
The symmetry employed for this shelxl refinement is uniquely defined
by the following loop, which should always be used as a source of
symmetry information in preference to the above space-group names.
They are only intended as comments.
;
_olex2_refinement_description
;
1. Fixed Uiso
 At 1.2 times of:
  All C(H) groups, All C(H,H) groups
 At 1.5 times of:
  All O(H) groups
2.a Ternary CH refined with riding coordinates:
 C7(H7), C9(H9)
2.b Secondary CH2 refined with riding coordinates:
 C8(H8A,H8B)
2.c Aromatic/amide H refined with riding coordinates:
 C2(H2A), C3(H3), C4(H4), C5(H5), C13(H13), C15(H15), C16(H16), C17(H17),
 C18(H18), C20(H20), C21(H21)
2.d Idealised tetrahedral OH refined as rotating group:
 O2(H2)
;
_olex2_submission_special_instructions 'No special instructions were received'
_oxdiff_exptl_absorpt_empirical_details
;
Empirical correction (ABSPACK) includes:
- Absorption correction using spherical harmonics
- Frame scaling
;
_oxdiff_exptl_absorpt_empirical_full_max 2.310
_oxdiff_exptl_absorpt_empirical_full_min 0.706

loop_
_space_group_symop_operation_xyz
'x, y, z'
'-x, y+1/2, -z'

loop_
_atom_site_label
_atom_site_type_symbol
_atom_site_fract_x
_atom_site_fract_y
_atom_site_fract_z
_atom_site_U_iso_or_equiv
_atom_site_adp_type
_atom_site_occupancy
_atom_site_site_symmetry_order
_atom_site_calc_flag
_atom_site_refinement_flags_posn
_atom_site_refinement_flags_adp
_atom_site_refinement_flags_occupancy
_atom_site_disorder_assembly
_atom_site_disorder_group
O1 O 0.56692(11) 0.5526(2) 0.55608(9) 0.0248(3) Uani 1 1 d . . . . .
O2 O 0.50920(13) 0.1732(2) 0.67592(10) 0.0258(3) Uani 1 1 d . . . . .
H2 H 0.471013 0.143105 0.607298 0.039 Uiso 1 1 calc R U . . .
C1 C 0.24485(16) 0.4681(3) 0.50352(15) 0.0232(4) Uani 1 1 d . . . . .
C2 C 0.18805(17) 0.4312(4) 0.38820(15) 0.0290(4) Uani 1 1 d . . . . .
H2A H 0.200068 0.528610 0.332200 0.035 Uiso 1 1 calc R U . . .
C3 C 0.11233(18) 0.2457(4) 0.35662(16) 0.0328(5) Uani 1 1 d . . . . .
H3 H 0.071566 0.216780 0.277963 0.039 Uiso 1 1 calc R U . . .
C4 C 0.09612(18) 0.1040(4) 0.43862(17) 0.0324(5) Uani 1 1 d . . . . .
H4 H 0.042395 -0.019392 0.415459 0.039 Uiso 1 1 calc R U . . .
C5 C 0.15723(17) 0.1388(3) 0.55478(16) 0.0272(4) Uani 1 1 d . . . . .
H5 H 0.147463 0.039188 0.610560 0.033 Uiso 1 1 calc R U . . .
C6 C 0.23214(16) 0.3213(3) 0.58662(15) 0.0232(4) Uani 1 1 d . . . . .
C7 C 0.31835(16) 0.4037(3) 0.70092(14) 0.0235(4) Uani 1 1 d . . . . .
H7 H 0.295206 0.346358 0.770126 0.028 Uiso 1 1 calc R U . . .
C8 C 0.29772(17) 0.6443(3) 0.68110(15) 0.0264(4) Uani 1 1 d . . . . .
H8A H 0.361752 0.729117 0.740824 0.032 Uiso 1 1 calc R U . . .
H8B H 0.202066 0.689303 0.673295 0.032 Uiso 1 1 calc R U . . .
C9 C 0.33524(16) 0.6462(3) 0.56574(14) 0.0239(4) Uani 1 1 d . . . . .
H9 H 0.329742 0.784678 0.525053 0.029 Uiso 1 1 calc R U . . .
C10 C 0.47395(16) 0.5371(3) 0.60059(13) 0.0207(4) Uani 1 1 d . . . . .
C11 C 0.47174(16) 0.3806(3) 0.69940(13) 0.0215(4) Uani 1 1 d . . . . .
C12 C 0.57032(17) 0.4453(3) 0.81237(14) 0.0238(4) Uani 1 1 d . . . . .
C13 C 0.64444(17) 0.6277(3) 0.82749(14) 0.0248(4) Uani 1 1 d . . . . .
H13 H 0.631766 0.724750 0.765809 0.030 Uiso 1 1 calc R U . . .
C14 C 0.74077(17) 0.6760(3) 0.93414(14) 0.0259(4) Uani 1 1 d . . . . .
C15 C 0.82176(19) 0.8612(4) 0.95020(16) 0.0317(5) Uani 1 1 d . . . . .
H15 H 0.808930 0.961145 0.889869 0.038 Uiso 1 1 calc R U . . .
C16 C 0.91875(19) 0.8985(4) 1.05183(16) 0.0364(5) Uani 1 1 d . . . . .
H16 H 0.972735 1.023324 1.061467 0.044 Uiso 1 1 calc R U . . .
C17 C 0.9379(2) 0.7509(4) 1.14180(15) 0.0367(5) Uani 1 1 d . . . . .
H17 H 1.005479 0.776466 1.211818 0.044 Uiso 1 1 calc R U . . .
C18 C 0.8605(2) 0.5719(4) 1.12938(15) 0.0343(5) Uani 1 1 d . . . . .
H18 H 0.874686 0.474717 1.191096 0.041 Uiso 1 1 calc R U . . .
C19 C 0.75878(19) 0.5282(4) 1.02564(14) 0.0284(4) Uani 1 1 d . . . . .
C20 C 0.6772(2) 0.3446(4) 1.00851(15) 0.0329(5) Uani 1 1 d . . . . .
H20 H 0.686300 0.247791 1.069920 0.039 Uiso 1 1 calc R U . . .
C21 C 0.5854(2) 0.3023(4) 0.90563(16) 0.0301(4) Uani 1 1 d . . . . .
H21 H 0.531456 0.177444 0.896269 0.036 Uiso 1 1 calc R U . . .

loop_
_atom_site_aniso_label
_atom_site_aniso_U_11
_atom_site_aniso_U_22
_atom_site_aniso_U_33
_atom_site_aniso_U_23
_atom_site_aniso_U_13
_atom_site_aniso_U_12
O1 0.0217(6) 0.0302(8) 0.0239(5) -0.0005(5) 0.0084(4) -0.0020(5)
O2 0.0300(6) 0.0231(8) 0.0234(5) -0.0002(5) 0.0056(4) 0.0046(5)
C1 0.0173(7) 0.0218(11) 0.0307(8) 0.0028(7) 0.0070(6) 0.0036(7)
C2 0.0222(7) 0.0332(13) 0.0301(9) 0.0040(8) 0.0048(6) 0.0036(8)
C3 0.0222(8) 0.0393(13) 0.0331(9) -0.0046(9) 0.0012(7) 0.0020(8)
C4 0.0196(7) 0.0297(12) 0.0464(10) -0.0079(9) 0.0065(7) -0.0013(7)
C5 0.0213(7) 0.0227(11) 0.0394(9) 0.0019(8) 0.0112(7) 0.0004(7)
C6 0.0177(7) 0.0240(11) 0.0296(8) 0.0014(7) 0.0093(6) 0.0031(7)
C7 0.0227(8) 0.0233(11) 0.0270(8) 0.0004(8) 0.0109(6) 0.0000(7)
C8 0.0246(8) 0.0248(11) 0.0325(9) -0.0027(8) 0.0123(7) 0.0018(8)
C9 0.0238(8) 0.0197(10) 0.0291(8) 0.0026(7) 0.0089(6) 0.0009(7)
C10 0.0220(7) 0.0191(10) 0.0203(7) -0.0026(7) 0.0046(6) -0.0027(7)
C11 0.0223(7) 0.0203(10) 0.0231(7) 0.0014(7) 0.0084(6) 0.0021(7)
C12 0.0237(7) 0.0263(11) 0.0224(8) 0.0015(7) 0.0083(6) 0.0045(7)
C13 0.0244(7) 0.0284(11) 0.0217(8) 0.0024(7) 0.0062(6) 0.0027(8)
C14 0.0213(7) 0.0317(12) 0.0246(8) -0.0008(7) 0.0063(6) 0.0035(8)
C15 0.0296(8) 0.0356(13) 0.0288(8) -0.0021(8) 0.0063(7) -0.0014(8)
C16 0.0279(8) 0.0451(15) 0.0349(10) -0.0089(10) 0.0064(7) -0.0029(9)
C17 0.0286(9) 0.0534(16) 0.0246(8) -0.0084(9) 0.0015(7) 0.0068(9)
C18 0.0326(9) 0.0467(15) 0.0226(8) -0.0005(8) 0.0057(7) 0.0110(10)
C19 0.0280(8) 0.0359(13) 0.0220(8) -0.0003(8) 0.0080(7) 0.0094(8)
C20 0.0425(10) 0.0342(13) 0.0230(8) 0.0058(8) 0.0105(7) 0.0062(9)
C21 0.0366(9) 0.0290(12) 0.0260(8) 0.0038(8) 0.0107(7) 0.0008(9)

loop_
_atom_type_symbol
_atom_type_description
_atom_type_scat_dispersion_real
_atom_type_scat_dispersion_imag
_atom_type_scat_source
C C 0.0181 0.0091 'International Tables Vol C Tables 4.2.6.8 and 6.1.1.4'
H H 0.0000 0.0000 'International Tables Vol C Tables 4.2.6.8 and 6.1.1.4'
O O 0.0492 0.0322 'International Tables Vol C Tables 4.2.6.8 and 6.1.1.4'

loop_
_geom_angle_atom_site_label_1
_geom_angle_atom_site_label_2
_geom_angle_atom_site_label_3
_geom_angle
_geom_angle_site_symmetry_1
_geom_angle_site_symmetry_3
_geom_angle_publ_flag
C11 O2 H2 109.5 . . ?
C2 C1 C6 121.48(18) . . ?
C2 C1 C9 131.24(17) . . ?
C6 C1 C9 107.13(15) . . ?
C1 C2 H2A 121.1 . . ?
C1 C2 C3 117.85(18) . . ?
C3 C2 H2A 121.1 . . ?
C2 C3 H3 119.6 . . ?
C4 C3 C2 120.72(17) . . ?
C4 C3 H3 119.6 . . ?
C3 C4 H4 119.4 . . ?
C3 C4 C5 121.23(19) . . ?
C5 C4 H4 119.4 . . ?
C4 C5 H5 120.8 . . ?
C6 C5 C4 118.38(18) . . ?
C6 C5 H5 120.8 . . ?
C1 C6 C7 106.72(16) . . ?
C5 C6 C1 120.28(16) . . ?
C5 C6 C7 132.91(17) . . ?
C6 C7 H7 115.8 . . ?
C6 C7 C8 100.13(15) . . ?
C6 C7 C11 106.52(13) . . ?
C8 C7 H7 115.8 . . ?
C8 C7 C11 100.53(14) . . ?
C11 C7 H7 115.8 . . ?
C7 C8 H8A 112.7 . . ?
C7 C8 H8B 112.7 . . ?
C7 C8 C9 95.31(14) . . ?
H8A C8 H8B 110.2 . . ?
C9 C8 H8A 112.7 . . ?
C9 C8 H8B 112.7 . . ?
C1 C9 C8 100.44(14) . . ?
C1 C9 H9 117.4 . . ?
C1 C9 C10 100.88(15) . . ?
C8 C9 H9 117.4 . . ?
C10 C9 C8 100.37(13) . . ?
C10 C9 H9 117.4 . . ?
O1 C10 C9 127.73(16) . . ?
O1 C10 C11 124.73(16) . . ?
C9 C10 C11 107.31(13) . . ?
O2 C11 C7 114.19(15) . . ?
O2 C11 C10 111.88(13) . . ?
O2 C11 C12 106.57(14) . . ?
C10 C11 C7 99.84(13) . . ?
C12 C11 C7 112.11(13) . . ?
C12 C11 C10 112.36(15) . . ?
C13 C12 C11 123.66(16) . . ?
C13 C12 C21 119.66(16) . . ?
C21 C12 C11 116.68(18) . . ?
C12 C13 H13 119.3 . . ?
C12 C13 C14 121.34(17) . . ?
C14 C13 H13 119.3 . . ?
C15 C14 C13 122.09(17) . . ?
C15 C14 C19 119.30(16) . . ?
C19 C14 C13 118.57(18) . . ?
C14 C15 H15 119.5 . . ?
C16 C15 C14 120.9(2) . . ?
C16 C15 H15 119.5 . . ?
C15 C16 H16 120.1 . . ?
C15 C16 C17 119.8(2) . . ?
C17 C16 H16 120.1 . . ?
C16 C17 H17 119.6 . . ?
C18 C17 C16 120.71(17) . . ?
C18 C17 H17 119.6 . . ?
C17 C18 H18 119.4 . . ?
C17 C18 C19 121.14(19) . . ?
C19 C18 H18 119.4 . . ?
C18 C19 C14 118.2(2) . . ?
C20 C19 C14 118.70(16) . . ?
C20 C19 C18 123.14(18) . . ?
C19 C20 H20 119.2 . . ?
C21 C20 C19 121.56(19) . . ?
C21 C20 H20 119.2 . . ?
C12 C21 H21 120.0 . . ?
C20 C21 C12 120.1(2) . . ?
C20 C21 H21 120.0 . . ?

loop_
_geom_bond_atom_site_label_1
_geom_bond_atom_site_label_2
_geom_bond_distance
_geom_bond_site_symmetry_2
_geom_bond_publ_flag
O1 C10 1.211(2) . ?
O2 H2 0.8400 . ?
O2 C11 1.417(2) . ?
C1 C2 1.382(2) . ?
C1 C6 1.403(3) . ?
C1 C9 1.518(3) . ?
C2 H2A 0.9500 . ?
C2 C3 1.398(3) . ?
C3 H3 0.9500 . ?
C3 C4 1.383(3) . ?
C4 H4 0.9500 . ?
C4 C5 1.396(3) . ?
C5 H5 0.9500 . ?
C5 C6 1.379(3) . ?
C6 C7 1.518(2) . ?
C7 H7 1.0000 . ?
C7 C8 1.547(3) . ?
C7 C11 1.566(2) . ?
C8 H8A 0.9900 . ?
C8 H8B 0.9900 . ?
C8 C9 1.548(2) . ?
C9 H9 1.0000 . ?
C9 C10 1.520(2) . ?
C10 C11 1.560(2) . ?
C11 C12 1.518(2) . ?
C12 C13 1.362(3) . ?
C12 C21 1.425(3) . ?
C13 H13 0.9500 . ?
C13 C14 1.428(2) . ?
C14 C15 1.414(3) . ?
C14 C19 1.426(3) . ?
C15 H15 0.9500 . ?
C15 C16 1.374(3) . ?
C16 H16 0.9500 . ?
C16 C17 1.410(3) . ?
C17 H17 0.9500 . ?
C17 C18 1.363(4) . ?
C18 H18 0.9500 . ?
C18 C19 1.422(2) . ?
C19 C20 1.409(3) . ?
C20 H20 0.9500 . ?
C20 C21 1.367(3) . ?
C21 H21 0.9500 . ?

loop_
_geom_torsion_atom_site_label_1
_geom_torsion_atom_site_label_2
_geom_torsion_atom_site_label_3
_geom_torsion_atom_site_label_4
_geom_torsion
_geom_torsion_site_symmetry_1
_geom_torsion_site_symmetry_2
_geom_torsion_site_symmetry_3
_geom_torsion_site_symmetry_4
_geom_torsion_publ_flag
O1 C10 C11 O2 -48.0(2) . . . . ?
O1 C10 C11 C7 -169.16(16) . . . . ?
O1 C10 C11 C12 71.9(2) . . . . ?
O2 C11 C12 C13 127.54(18) . . . . ?
O2 C11 C12 C21 -51.47(19) . . . . ?
C1 C2 C3 C4 -0.5(3) . . . . ?
C1 C6 C7 C8 34.23(16) . . . . ?
C1 C6 C7 C11 -70.05(18) . . . . ?
C1 C9 C10 O1 101.9(2) . . . . ?
C1 C9 C10 C11 -72.80(16) . . . . ?
C2 C1 C6 C5 -2.6(3) . . . . ?
C2 C1 C6 C7 174.35(16) . . . . ?
C2 C1 C9 C8 153.04(19) . . . . ?
C2 C1 C9 C10 -104.1(2) . . . . ?
C2 C3 C4 C5 -1.5(3) . . . . ?
C3 C4 C5 C6 1.5(3) . . . . ?
C4 C5 C6 C1 0.5(3) . . . . ?
C4 C5 C6 C7 -175.45(17) . . . . ?
C5 C6 C7 C8 -149.38(19) . . . . ?
C5 C6 C7 C11 106.3(2) . . . . ?
C6 C1 C2 C3 2.5(3) . . . . ?
C6 C1 C9 C8 -31.38(17) . . . . ?
C6 C1 C9 C10 71.44(15) . . . . ?
C6 C7 C8 C9 -50.82(14) . . . . ?
C6 C7 C11 O2 -55.17(19) . . . . ?
C6 C7 C11 C10 64.34(18) . . . . ?
C6 C7 C11 C12 -176.49(17) . . . . ?
C7 C8 C9 C1 49.78(15) . . . . ?
C7 C8 C9 C10 -53.45(15) . . . . ?
C7 C11 C12 C13 -106.85(19) . . . . ?
C7 C11 C12 C21 74.1(2) . . . . ?
C8 C7 C11 O2 -159.15(13) . . . . ?
C8 C7 C11 C10 -39.64(15) . . . . ?
C8 C7 C11 C12 79.52(18) . . . . ?
C8 C9 C10 O1 -155.22(18) . . . . ?
C8 C9 C10 C11 30.07(17) . . . . ?
C9 C1 C2 C3 177.56(17) . . . . ?
C9 C1 C6 C5 -178.70(15) . . . . ?
C9 C1 C6 C7 -1.76(18) . . . . ?
C9 C10 C11 O2 126.93(15) . . . . ?
C9 C10 C11 C7 5.75(17) . . . . ?
C9 C10 C11 C12 -113.23(15) . . . . ?
C10 C11 C12 C13 4.7(2) . . . . ?
C10 C11 C12 C21 -174.35(15) . . . . ?
C11 C7 C8 C9 58.27(14) . . . . ?
C11 C12 C13 C14 -176.88(15) . . . . ?
C11 C12 C21 C20 176.78(17) . . . . ?
C12 C13 C14 C15 177.90(17) . . . . ?
C12 C13 C14 C19 0.2(3) . . . . ?
C13 C12 C21 C20 -2.3(3) . . . . ?
C13 C14 C15 C16 -176.59(18) . . . . ?
C13 C14 C19 C18 176.48(16) . . . . ?
C13 C14 C19 C20 -2.3(2) . . . . ?
C14 C15 C16 C17 -0.2(3) . . . . ?
C14 C19 C20 C21 2.2(3) . . . . ?
C15 C14 C19 C18 -1.3(2) . . . . ?
C15 C14 C19 C20 179.90(17) . . . . ?
C15 C16 C17 C18 -0.5(3) . . . . ?
C16 C17 C18 C19 0.2(3) . . . . ?
C17 C18 C19 C14 0.6(3) . . . . ?
C17 C18 C19 C20 179.40(19) . . . . ?
C18 C19 C20 C21 -176.54(18) . . . . ?
C19 C14 C15 C16 1.1(3) . . . . ?
C19 C20 C21 C12 0.1(3) . . . . ?
C21 C12 C13 C14 2.1(3) . . . . ?
